data_4334403
loop_
_publ_author_name
'Georgios Mourgas'
'Martin Nieger'
'Daniela F\"orster'
'Dietrich Gudat'

_publ_contact_author
;
        Martin Nieger
        Laboratory of Inorganic Chemistry
        Department of Chemistry
        Universitity of Helsinki
        P.O. Box 55
        FIN-00014 University of Helsinki
        Finland
;
_publ_contact_author_email martin.nieger@helsinki.fi
_publ_contact_author_fax ++358-9-19150198
_publ_contact_author_phone ++358-9-19150192
_publ_section_title
;
 Conformationally Constrained N-Heterocyclic Phosphine-Diimine with Dual
 Functionality
;
_journal_name_full 'Inorganic Chemistry'
_journal_page_first 4104
_journal_page_last 4112
_journal_paper_doi 10.1021/ic400261w
_journal_volume 52
_journal_year 2013
_chemical_formula_moiety 'C15 H18 N5 O5 P W'
_chemical_formula_sum 'C15 H18 N5 O5 P W'
_chemical_formula_weight 563.16
_chemical_name_systematic
; 
 9-Dimethylamino-4,4',8a,8a'-tetraaza-9-phospha-2,3,6,7,8,8a,9,9a-
 octahydro-1H-fluorene-tungstenpentacarbonyl 
;
_space_group_IT_number 14
_symmetry_cell_setting monoclinic
_symmetry_space_group_name_Hall '-P 2ybc'
_symmetry_space_group_name_H-M 'P 1 21/c 1'
_atom_sites_solution_hydrogens geom
_atom_sites_solution_primary direct
_atom_sites_solution_secondary difmap
_audit_creation_method SHELXL-97
_cell_angle_alpha 90.00
_cell_angle_beta 91.04(1)
_cell_angle_gamma 90.00
_cell_formula_units_Z 8
_cell_length_a 9.670(1)
_cell_length_b 12.722(1)
_cell_length_c 31.666(3)
_cell_measurement_reflns_used 74
_cell_measurement_temperature 123(2)
_cell_measurement_theta_max 25.0
_cell_measurement_theta_min 2.5
_cell_volume 3895.0(6)
_computing_cell_refinement EVALCCD
_computing_data_collection Collect
_computing_data_reduction EVALCCD
_computing_molecular_graphics XP
_computing_publication_material 'SHELXL-97 (Sheldrick, 1997)'
_computing_structure_refinement 'SHELXL-97 (Sheldrick, 1997)'
_computing_structure_solution 'SHELXS-97 (Sheldrick, 1990)'
_diffrn_ambient_temperature 123(2)
_diffrn_measured_fraction_theta_full 0.970
_diffrn_measured_fraction_theta_max 0.970
_diffrn_measurement_device_type 'Bruker-Nonius KappaCCD'
_diffrn_measurement_method 'rotation in phi and omega, 1 deg.'
_diffrn_radiation_monochromator graphite
_diffrn_radiation_source 'fine-focus sealed tube'
_diffrn_radiation_type MoK\a
_diffrn_radiation_wavelength 0.71073
_diffrn_reflns_av_R_equivalents 0.0000
_diffrn_reflns_av_sigmaI/netI 0.0398
_diffrn_reflns_limit_h_max 11
_diffrn_reflns_limit_h_min -11
_diffrn_reflns_limit_k_max 15
_diffrn_reflns_limit_k_min -15
_diffrn_reflns_limit_l_max 37
_diffrn_reflns_limit_l_min -27
_diffrn_reflns_number 6671
_diffrn_reflns_theta_full 25.02
_diffrn_reflns_theta_max 25.02
_diffrn_reflns_theta_min 2.93
_exptl_absorpt_coefficient_mu 6.050
_exptl_absorpt_correction_T_max 0.5818
_exptl_absorpt_correction_T_min 0.3622
_exptl_absorpt_correction_type multi-scan
_exptl_absorpt_process_details 'SADABS (Sheldrick, 2008)'
_exptl_crystal_colour 'pale rosa'
_exptl_crystal_density_diffrn 1.921
_exptl_crystal_density_meas ?
_exptl_crystal_description plates
_exptl_crystal_F_000 2176
_exptl_crystal_size_max 0.30
_exptl_crystal_size_mid 0.15
_exptl_crystal_size_min 0.10
_refine_diff_density_max 1.878
_refine_diff_density_min -2.869
_refine_diff_density_rms 0.291
_refine_ls_extinction_method none
_refine_ls_goodness_of_fit_ref 1.024
_refine_ls_hydrogen_treatment constr
_refine_ls_matrix_type full
_refine_ls_number_parameters 493
_refine_ls_number_reflns 6671
_refine_ls_number_restraints 60
_refine_ls_restrained_S_all 1.021
_refine_ls_R_factor_all 0.0731
_refine_ls_R_factor_gt 0.0689
_refine_ls_shift/su_max 0.001
_refine_ls_shift/su_mean 0.000
_refine_ls_structure_factor_coef Fsqd
_refine_ls_weighting_details 'calc w=1/[\s^2^(Fo^2^)+(0.0300P)^2^+300.0000P] where P=(Fo^2^+2Fc^2^)/3'
_refine_ls_weighting_scheme calc
_refine_ls_wR_factor_gt 0.1830
_refine_ls_wR_factor_ref 0.1852
_reflns_number_gt 6223
_reflns_number_total 6671
_reflns_threshold_expression >2sigma(I)
_cod_data_source_file ic400261w_si_002.cif
_cod_data_source_block dg112_tw_compound_7
_cod_depositor_comments
;
The following automatic conversions were performed:

'_exptl_crystal_density_meas' value 'none' was changed to '?' - the
value is perceived as not measured.

Automatic conversion script
Id: cif_fix_values 3008 2015-01-20 13:52:24Z robertas 
;
_cod_original_sg_symbol_H-M 'P 21/c'
_cod_database_code 4334403

loop_
_symmetry_equiv_pos_as_xyz
'x, y, z'
'-x, y+1/2, -z+1/2'
'-x, -y, -z'
'x, -y-1/2, z-1/2'

loop_
_atom_site_label
_atom_site_type_symbol
_atom_site_fract_x
_atom_site_fract_y
_atom_site_fract_z
_atom_site_U_iso_or_equiv
_atom_site_adp_type
_atom_site_occupancy
_atom_site_symmetry_multiplicity
_atom_site_calc_flag
_atom_site_refinement_flags
W1 W 0.42993(8) 0.38069(6) 0.38262(2) 0.0229(2) Uani 1 1 d .
C1A C 0.6463(19) 0.3853(14) 0.3818(6) 0.022(4) Uani 1 1 d U
O1A O 0.7539(16) 0.3825(11) 0.3786(4) 0.036(3) Uani 1 1 d .
C1B C 0.4410(19) 0.2619(15) 0.3399(5) 0.024(4) Uani 1 1 d U
O1B O 0.4562(16) 0.1955(11) 0.3163(4) 0.038(3) Uani 1 1 d .
C1C C 0.420(2) 0.4874(16) 0.3347(6) 0.034(5) Uani 1 1 d U
O1C O 0.4146(19) 0.5430(11) 0.3070(4) 0.046(4) Uani 1 1 d .
C1D C 0.434(2) 0.4991(16) 0.4262(6) 0.035(5) Uani 1 1 d U
O1D O 0.4410(19) 0.5647(12) 0.4521(4) 0.047(4) Uani 1 1 d .
C1E C 0.219(2) 0.3655(18) 0.3842(7) 0.038(5) Uani 1 1 d U
O1E O 0.1004(17) 0.3583(14) 0.3831(5) 0.047(4) Uani 1 1 d .
P1 P 0.4507(5) 0.2436(4) 0.43774(13) 0.0200(9) Uani 1 1 d .
N1 N 0.3697(18) 0.2555(14) 0.4824(5) 0.032(4) Uani 1 1 d .
C2 C 0.266(2) 0.3367(18) 0.4919(6) 0.035(5) Uani 1 1 d .
H2A H 0.1767 0.3033 0.4968 0.053 Uiso 1 1 calc R
H2B H 0.2579 0.3853 0.4680 0.053 Uiso 1 1 calc R
H2C H 0.2956 0.3755 0.5173 0.053 Uiso 1 1 calc R
C3 C 0.385(3) 0.1753(18) 0.5164(6) 0.043(6) Uani 1 1 d .
H3A H 0.3959 0.2105 0.5438 0.064 Uiso 1 1 calc R
H3B H 0.4664 0.1318 0.5112 0.064 Uiso 1 1 calc R
H3C H 0.3023 0.1306 0.5167 0.064 Uiso 1 1 calc R
N4 N 0.4205(15) 0.1176(12) 0.4199(4) 0.020(3) Uani 1 1 d .
C5 C 0.2857(19) 0.0813(17) 0.4037(7) 0.032(5) Uani 1 1 d .
H5A H 0.2709 0.1063 0.3744 0.039 Uiso 1 1 calc R
H5B H 0.2111 0.1103 0.4213 0.039 Uiso 1 1 calc R
C6 C 0.2812(19) -0.0362(16) 0.4048(6) 0.029(4) Uani 1 1 d .
H6A H 0.1978 -0.0616 0.3893 0.035 Uiso 1 1 calc R
H6B H 0.2764 -0.0608 0.4344 0.035 Uiso 1 1 calc R
C7 C 0.410(2) -0.0799(16) 0.3845(8) 0.041(5) Uani 1 1 d .
H7A H 0.4085 -0.1575 0.3865 0.050 Uiso 1 1 calc R
H7B H 0.4086 -0.0610 0.3541 0.050 Uiso 1 1 calc R
N8 N 0.5415(18) -0.0399(11) 0.4045(5) 0.029(4) Uani 1 1 d .
C9 C 0.5345(19) 0.0513(14) 0.4203(5) 0.023(4) Uani 1 1 d .
C10 C 0.6542(19) 0.1053(13) 0.4421(5) 0.018(4) Uani 1 1 d .
N11 N 0.7666(16) 0.0602(13) 0.4487(5) 0.027(4) Uani 1 1 d .
C12 C 0.875(2) 0.1205(19) 0.4707(6) 0.039(5) Uani 1 1 d .
H12A H 0.9663 0.1006 0.4592 0.046 Uiso 1 1 calc R
H12B H 0.8761 0.1013 0.5010 0.046 Uiso 1 1 calc R
C13 C 0.858(2) 0.239(2) 0.4668(7) 0.045(6) Uani 1 1 d .
H13A H 0.9226 0.2742 0.4867 0.054 Uiso 1 1 calc R
H13B H 0.8816 0.2609 0.4378 0.054 Uiso 1 1 calc R
C14 C 0.711(2) 0.2745(18) 0.4759(6) 0.034(5) Uani 1 1 d .
H14A H 0.6936 0.2682 0.5064 0.041 Uiso 1 1 calc R
H14B H 0.6994 0.3491 0.4676 0.041 Uiso 1 1 calc R
N15 N 0.6143(16) 0.2089(13) 0.4519(4) 0.025(3) Uani 1 1 d .
W1' W 0.94003(8) 0.66969(6) 0.37578(2) 0.0209(2) Uani 1 1 d .
C1A' C 1.1567(18) 0.6725(12) 0.3753(5) 0.014(3) Uani 1 1 d U
O1A' O 1.2603(16) 0.6756(11) 0.3778(5) 0.034(3) Uani 1 1 d .
C1B' C 0.949(2) 0.5659(16) 0.4243(6) 0.032(5) Uani 1 1 d U
O1B' O 0.952(2) 0.5075(12) 0.4515(4) 0.050(4) Uani 1 1 d .
C1C' C 0.949(2) 0.7954(15) 0.4170(5) 0.025(4) Uani 1 1 d U
O1C' O 0.9595(16) 0.8628(11) 0.4398(4) 0.036(3) Uani 1 1 d .
C1D' C 0.729(2) 0.6758(18) 0.3778(7) 0.038(5) Uani 1 1 d U
O1D' O 0.6061(17) 0.6793(13) 0.3801(5) 0.051(4) Uani 1 1 d .
C1E' C 0.942(2) 0.5446(15) 0.3341(6) 0.027(4) Uani 1 1 d U
O1E' O 0.9436(18) 0.4763(11) 0.3109(4) 0.044(4) Uani 1 1 d .
P1' P 0.9393(5) 0.7951(4) 0.31531(13) 0.0197(9) Uani 1 1 d .
N1' N 0.8291(17) 0.7726(14) 0.2758(4) 0.029(4) Uani 1 1 d .
C2' C 0.829(3) 0.840(2) 0.2395(7) 0.059(8) Uani 1 1 d .
H2'1 H 0.8319 0.7966 0.2138 0.088 Uiso 1 1 calc R
H2'2 H 0.9105 0.8856 0.2407 0.088 Uiso 1 1 calc R
H2'3 H 0.7451 0.8827 0.2390 0.088 Uiso 1 1 calc R
C3' C 0.728(2) 0.6890(17) 0.2729(7) 0.034(5) Uani 1 1 d .
H3'1 H 0.6359 0.7191 0.2688 0.052 Uiso 1 1 calc R
H3'2 H 0.7312 0.6477 0.2990 0.052 Uiso 1 1 calc R
H3'3 H 0.7499 0.6434 0.2490 0.052 Uiso 1 1 calc R
N4' N 0.9249(16) 0.9243(11) 0.3277(4) 0.021(3) Uani 1 1 d .
C5' C 0.796(2) 0.9670(15) 0.3457(6) 0.028(4) Uani 1 1 d .
H5'1 H 0.7982 0.9595 0.3769 0.034 Uiso 1 1 calc R
H5'2 H 0.7148 0.9287 0.3343 0.034 Uiso 1 1 calc R
C6' C 0.789(2) 1.0838(17) 0.3332(7) 0.038(5) Uani 1 1 d .
H6'1 H 0.7143 1.1190 0.3489 0.045 Uiso 1 1 calc R
H6'2 H 0.7676 1.0902 0.3027 0.045 Uiso 1 1 calc R
C7' C 0.930(2) 1.1374(16) 0.3437(7) 0.038(5) Uani 1 1 d .
H7'1 H 0.9246 1.2124 0.3356 0.046 Uiso 1 1 calc R
H7'2 H 0.9472 1.1342 0.3746 0.046 Uiso 1 1 calc R
N8' N 1.0466(16) 1.0888(12) 0.3223(5) 0.028(4) Uani 1 1 d .
C9' C 1.0355(18) 0.9882(15) 0.3162(5) 0.023(4) Uani 1 1 d .
C10' C 1.1391(19) 0.9220(15) 0.2947(5) 0.024(4) Uani 1 1 d .
N11' N 1.2514(18) 0.9619(15) 0.2807(6) 0.038(4) Uani 1 1 d .
C12' C 1.342(2) 0.8852(19) 0.2602(8) 0.045(6) Uani 1 1 d .
H12C H 1.4393 0.9051 0.2668 0.054 Uiso 1 1 calc R
H12D H 1.3287 0.8920 0.2293 0.054 Uiso 1 1 calc R
C13' C 1.324(3) 0.773(2) 0.2715(8) 0.055(7) Uani 1 1 d .
H13C H 1.3663 0.7603 0.2998 0.065 Uiso 1 1 calc R
H13D H 1.3742 0.7289 0.2509 0.065 Uiso 1 1 calc R
C14' C 1.177(2) 0.7408(18) 0.2718(7) 0.034(5) Uani 1 1 d .
H14C H 1.1417 0.7318 0.2424 0.041 Uiso 1 1 calc R
H14D H 1.1676 0.6726 0.2865 0.041 Uiso 1 1 calc R
N15' N 1.0949(16) 0.8204(13) 0.2931(4) 0.025(3) Uani 1 1 d .

loop_
_atom_site_aniso_label
_atom_site_aniso_U_11
_atom_site_aniso_U_22
_atom_site_aniso_U_33
_atom_site_aniso_U_23
_atom_site_aniso_U_13
_atom_site_aniso_U_12
W1 0.0311(4) 0.0191(4) 0.0184(3) 0.0009(3) -0.0001(3) 0.0021(3)
C1A 0.015(7) 0.016(7) 0.036(7) 0.002(6) 0.004(6) -0.015(6)
O1A 0.051(10) 0.024(8) 0.033(8) 0.001(6) 0.009(7) -0.006(7)
C1B 0.024(7) 0.025(8) 0.022(7) 0.011(6) -0.013(6) 0.004(6)
O1B 0.044(9) 0.035(8) 0.035(7) -0.004(6) -0.006(6) 0.007(7)
C1C 0.041(8) 0.027(8) 0.033(8) -0.005(7) 0.002(7) 0.004(7)
O1C 0.086(13) 0.025(8) 0.027(7) 0.012(6) 0.007(7) 0.014(8)
C1D 0.041(8) 0.028(8) 0.036(8) 0.007(7) 0.002(7) 0.003(7)
O1D 0.078(12) 0.031(8) 0.031(7) -0.005(6) 0.004(8) 0.011(8)
C1E 0.028(8) 0.039(9) 0.046(8) -0.002(7) 0.000(7) -0.002(7)
O1E 0.047(10) 0.057(11) 0.035(8) -0.007(7) -0.001(7) -0.008(8)
P1 0.021(2) 0.022(2) 0.017(2) -0.0004(17) 0.0005(17) 0.0029(19)
N1 0.042(10) 0.032(10) 0.023(8) 0.007(7) 0.008(7) 0.010(8)
C2 0.035(11) 0.040(13) 0.031(10) 0.006(9) 0.018(8) 0.003(10)
C3 0.058(14) 0.043(13) 0.027(10) 0.012(9) 0.012(10) 0.017(12)
N4 0.022(8) 0.023(8) 0.016(7) 0.009(6) -0.005(6) -0.001(7)
C5 0.017(9) 0.041(13) 0.039(11) -0.004(9) -0.001(8) -0.006(9)
C6 0.023(10) 0.030(11) 0.034(10) -0.001(8) -0.009(8) -0.020(9)
C7 0.030(12) 0.026(11) 0.069(15) -0.013(11) -0.005(10) -0.003(9)
N8 0.043(10) 0.010(8) 0.033(8) 0.001(6) 0.005(7) 0.006(7)
C9 0.026(10) 0.024(10) 0.020(8) 0.009(7) 0.004(7) -0.005(8)
C10 0.035(10) 0.012(8) 0.009(7) 0.005(6) 0.000(6) 0.004(8)
N11 0.028(9) 0.032(10) 0.022(8) -0.002(7) -0.001(6) 0.000(8)
C12 0.032(11) 0.054(14) 0.030(10) 0.004(10) -0.006(8) 0.002(11)
C13 0.040(13) 0.052(15) 0.042(12) 0.001(11) -0.010(10) -0.003(11)
C14 0.036(12) 0.040(13) 0.025(10) -0.010(9) 0.003(8) -0.006(10)
N15 0.023(8) 0.030(9) 0.022(7) 0.004(6) -0.001(6) 0.009(7)
W1' 0.0280(4) 0.0191(4) 0.0157(3) 0.0003(3) 0.0010(3) 0.0003(3)
C1A' 0.013(7) 0.002(6) 0.028(7) 0.007(5) -0.005(6) 0.000(6)
O1A' 0.041(9) 0.018(7) 0.042(8) -0.004(6) -0.007(7) 0.009(7)
C1B' 0.040(8) 0.030(8) 0.027(7) -0.010(7) 0.004(7) -0.005(7)
O1B' 0.085(13) 0.034(9) 0.031(8) 0.016(7) 0.006(8) 0.006(9)
C1C' 0.028(7) 0.027(8) 0.021(7) 0.007(6) -0.001(6) -0.002(6)
O1C' 0.048(9) 0.030(8) 0.030(7) -0.014(6) -0.018(6) 0.002(7)
C1D' 0.026(8) 0.040(9) 0.047(9) 0.002(7) 0.010(7) 0.001(7)
O1D' 0.048(10) 0.047(10) 0.058(10) -0.006(8) 0.031(8) -0.004(8)
C1E' 0.028(8) 0.028(8) 0.026(7) 0.004(6) -0.007(6) 0.007(7)
O1E' 0.073(11) 0.030(8) 0.031(7) -0.016(6) 0.008(7) 0.010(8)
P1' 0.024(2) 0.020(2) 0.015(2) 0.0002(16) -0.0018(17) 0.0001(19)
N1' 0.037(9) 0.041(10) 0.009(7) 0.005(7) -0.008(6) -0.016(8)
C2' 0.072(18) 0.072(19) 0.032(12) 0.031(12) -0.015(11) -0.017(15)
C3' 0.039(12) 0.031(12) 0.033(11) 0.003(9) -0.006(9) 0.000(10)
N4' 0.024(8) 0.016(7) 0.023(7) -0.007(6) -0.002(6) 0.001(7)
C5' 0.032(10) 0.022(10) 0.031(10) -0.004(8) 0.003(8) 0.011(8)
C6' 0.039(12) 0.027(12) 0.047(12) 0.017(10) 0.008(10) 0.003(10)
C7' 0.038(12) 0.024(11) 0.051(13) -0.009(9) -0.001(10) -0.003(9)
N8' 0.028(9) 0.025(9) 0.031(8) 0.007(7) -0.010(7) 0.003(7)
C9' 0.017(9) 0.030(11) 0.021(8) 0.009(7) -0.010(7) 0.005(8)
C10' 0.025(10) 0.025(10) 0.023(9) -0.004(7) -0.007(7) 0.001(8)
N11' 0.034(10) 0.039(11) 0.041(10) 0.010(8) 0.010(8) -0.008(8)
C12' 0.037(12) 0.044(14) 0.056(14) 0.014(11) 0.019(11) 0.013(11)
C13' 0.054(16) 0.067(19) 0.043(14) 0.003(13) 0.015(12) -0.004(14)
C14' 0.031(11) 0.038(12) 0.034(11) -0.003(9) 0.015(9) 0.015(10)
N15' 0.027(8) 0.035(9) 0.012(6) 0.001(6) 0.001(6) 0.004(7)

loop_
_atom_type_symbol
_atom_type_description
_atom_type_scat_dispersion_real
_atom_type_scat_dispersion_imag
_atom_type_scat_source
C C 0.0033 0.0016 'International Tables Vol C Tables 4.2.6.8 and 6.1.1.4'
H H 0.0000 0.0000 'International Tables Vol C Tables 4.2.6.8 and 6.1.1.4'
N N 0.0061 0.0033 'International Tables Vol C Tables 4.2.6.8 and 6.1.1.4'
O O 0.0106 0.0060 'International Tables Vol C Tables 4.2.6.8 and 6.1.1.4'
P P 0.1023 0.0942 'International Tables Vol C Tables 4.2.6.8 and 6.1.1.4'
W W -0.8490 6.8722 'International Tables Vol C Tables 4.2.6.8 and 6.1.1.4'

loop_
_geom_angle_atom_site_label_1
_geom_angle_atom_site_label_2
_geom_angle_atom_site_label_3
_geom_angle
C1B W1 C1C 90.1(7)
C1B W1 C1D 175.9(8)
C1C W1 C1D 90.7(8)
C1B W1 C1E 90.6(8)
C1C W1 C1E 92.6(9)
C1D W1 C1E 93.3(9)
C1B W1 C1A 87.0(7)
C1C W1 C1A 90.5(8)
C1D W1 C1A 89.0(8)
C1E W1 C1A 176.1(8)
C1B W1 P1 86.6(5)
C1C W1 P1 176.3(6)
C1D W1 P1 92.5(6)
C1E W1 P1 89.1(7)
C1A W1 P1 87.7(5)
O1A C1A W1 173.9(18)
O1B C1B W1 175.6(16)
O1C C1C W1 177.1(17)
O1D C1D W1 176.8(19)
O1E C1E W1 177(2)
N1 P1 N15 104.7(8)
N1 P1 N4 106.8(8)
N15 P1 N4 89.8(8)
N1 P1 W1 120.7(6)
N15 P1 W1 115.7(6)
N4 P1 W1 114.4(5)
C2 N1 C3 113.1(15)
C2 N1 P1 125.3(13)
C3 N1 P1 121.3(14)
N1 C2 H2A 109.5
N1 C2 H2B 109.5
H2A C2 H2B 109.5
N1 C2 H2C 109.5
H2A C2 H2C 109.5
H2B C2 H2C 109.5
N1 C3 H3A 109.5
N1 C3 H3B 109.5
H3A C3 H3B 109.5
N1 C3 H3C 109.5
H3A C3 H3C 109.5
H3B C3 H3C 109.5
C9 N4 C5 120.9(16)
C9 N4 P1 115.6(12)
C5 N4 P1 123.5(13)
N4 C5 C6 109.4(16)
N4 C5 H5A 109.8
C6 C5 H5A 109.8
N4 C5 H5B 109.8
C6 C5 H5B 109.8
H5A C5 H5B 108.2
C5 C6 C7 109.4(16)
C5 C6 H6A 109.8
C7 C6 H6A 109.8
C5 C6 H6B 109.8
C7 C6 H6B 109.8
H6A C6 H6B 108.2
N8 C7 C6 113.1(16)
N8 C7 H7A 109.0
C6 C7 H7A 109.0
N8 C7 H7B 109.0
C6 C7 H7B 109.0
H7A C7 H7B 107.8
C9 N8 C7 115.3(17)
N8 C9 N4 127.0(17)
N8 C9 C10 123.6(17)
N4 C9 C10 109.4(15)
N11 C10 N15 129.5(17)
N11 C10 C9 122.0(16)
N15 C10 C9 108.4(15)
C10 N11 C12 117.1(17)
N11 C12 C13 113.5(17)
N11 C12 H12A 108.9
C13 C12 H12A 108.9
N11 C12 H12B 108.9
C13 C12 H12B 108.9
H12A C12 H12B 107.7
C14 C13 C12 113(2)
C14 C13 H13A 109.1
C12 C13 H13A 109.1
C14 C13 H13B 109.1
C12 C13 H13B 109.1
H13A C13 H13B 107.8
N15 C14 C13 108.9(17)
N15 C14 H14A 109.9
C13 C14 H14A 109.9
N15 C14 H14B 109.9
C13 C14 H14B 109.9
H14A C14 H14B 108.3
C10 N15 C14 118.2(15)
C10 N15 P1 116.4(13)
C14 N15 P1 125.2(13)
C1B' W1' C1D' 91.6(9)
C1B' W1' C1C' 91.4(7)
C1D' W1' C1C' 88.9(8)
C1B' W1' C1E' 89.0(7)
C1D' W1' C1E' 94.1(9)
C1C' W1' C1E' 177.0(8)
C1B' W1' C1A' 89.4(7)
C1D' W1' C1A' 176.6(8)
C1C' W1' C1A' 87.8(7)
C1E' W1' C1A' 89.2(7)
C1B' W1' P1' 177.7(6)
C1D' W1' P1' 90.6(7)
C1C' W1' P1' 89.4(5)
C1E' W1' P1' 90.1(5)
C1A' W1' P1' 88.4(4)
O1A' C1A' W1' 174.9(17)
O1B' C1B' W1' 179(2)
O1C' C1C' W1' 176.9(17)
O1D' C1D' W1' 178.3(19)
O1E' C1E' W1' 179.6(17)
N1' P1' N4' 106.8(8)
N1' P1' N15' 106.4(7)
N4' P1' N15' 89.4(8)
N1' P1' W1' 117.6(6)
N4' P1' W1' 116.2(5)
N15' P1' W1' 116.6(5)
C2' N1' C3' 113.4(16)
C2' N1' P1' 119.7(15)
C3' N1' P1' 126.9(13)
N1' C2' H2'1 109.5
N1' C2' H2'2 109.5
H2'1 C2' H2'2 109.5
N1' C2' H2'3 109.5
H2'1 C2' H2'3 109.5
H2'2 C2' H2'3 109.5
N1' C3' H3'1 109.5
N1' C3' H3'2 109.5
H3'1 C3' H3'2 109.5
N1' C3' H3'3 109.5
H3'1 C3' H3'3 109.5
H3'2 C3' H3'3 109.5
C9' N4' C5' 122.7(15)
C9' N4' P1' 115.9(12)
C5' N4' P1' 121.2(13)
N4' C5' C6' 106.9(16)
N4' C5' H5'1 110.3
C6' C5' H5'1 110.3
N4' C5' H5'2 110.3
C6' C5' H5'2 110.3
H5'1 C5' H5'2 108.6
C5' C6' C7' 109.4(18)
C5' C6' H6'1 109.8
C7' C6' H6'1 109.8
C5' C6' H6'2 109.8
C7' C6' H6'2 109.8
H6'1 C6' H6'2 108.2
N8' C7' C6' 113.3(16)
N8' C7' H7'1 108.9
C6' C7' H7'1 108.9
N8' C7' H7'2 108.9
C6' C7' H7'2 108.9
H7'1 C7' H7'2 107.7
C9' N8' C7' 115.0(16)
N8' C9' N4' 126.6(17)
N8' C9' C10' 125.0(17)
N4' C9' C10' 108.4(15)
N11' C10' N15' 129.0(18)
N11' C10' C9' 121.0(18)
N15' C10' C9' 110.0(16)
C10' N11' C12' 113.9(18)
N11' C12' C13' 117.3(18)
N11' C12' H12C 108.0
C13' C12' H12C 108.0
N11' C12' H12D 108.0
C13' C12' H12D 108.0
H12C C12' H12D 107.2
C12' C13' C14' 113(2)
C12' C13' H13C 109.1
C14' C13' H13C 109.1
C12' C13' H13D 109.1
C14' C13' H13D 109.1
H13C C13' H13D 107.8
N15' C14' C13' 109.9(19)
N15' C14' H14C 109.7
C13' C14' H14C 109.7
N15' C14' H14D 109.7
C13' C14' H14D 109.7
H14C C14' H14D 108.2
C10' N15' C14' 120.3(16)
C10' N15' P1' 116.3(13)
C14' N15' P1' 123.4(14)

loop_
_geom_bond_atom_site_label_1
_geom_bond_atom_site_label_2
_geom_bond_distance
W1 C1B 2.031(19)
W1 C1C 2.04(2)
W1 C1D 2.04(2)
W1 C1E 2.05(2)
W1 C1A 2.093(18)
W1 P1 2.473(4)
C1A O1A 1.05(2)
C1B O1B 1.14(2)
C1C O1C 1.13(2)
C1D O1D 1.17(2)
C1E O1E 1.15(2)
P1 N1 1.637(15)
P1 N15 1.695(15)
P1 N4 1.724(16)
N1 C2 1.47(3)
N1 C3 1.49(2)
C2 H2A 0.9800
C2 H2B 0.9800
C2 H2C 0.9800
C3 H3A 0.9800
C3 H3B 0.9800
C3 H3C 0.9800
N4 C9 1.39(2)
N4 C5 1.47(2)
C5 C6 1.50(3)
C5 H5A 0.9900
C5 H5B 0.9900
C6 C7 1.52(3)
C6 H6A 0.9900
C6 H6B 0.9900
C7 N8 1.50(3)
C7 H7A 0.9900
C7 H7B 0.9900
N8 C9 1.27(2)
C9 C10 1.50(3)
C10 N11 1.24(2)
C10 N15 1.41(2)
N11 C12 1.47(3)
C12 C13 1.52(3)
C12 H12A 0.9900
C12 H12B 0.9900
C13 C14 1.52(3)
C13 H13A 0.9900
C13 H13B 0.9900
C14 N15 1.46(3)
C14 H14A 0.9900
C14 H14B 0.9900
W1' C1B' 2.03(2)
W1' C1D' 2.04(2)
W1' C1C' 2.066(19)
W1' C1E' 2.068(19)
W1' C1A' 2.095(17)
W1' P1' 2.493(4)
C1A' O1A' 1.01(2)
C1B' O1B' 1.14(2)
C1C' O1C' 1.12(2)
C1D' O1D' 1.19(3)
C1E' O1E' 1.14(2)
P1' N1' 1.653(15)
P1' N4' 1.697(15)
P1' N15' 1.703(15)
N1' C2' 1.43(3)
N1' C3' 1.44(3)
C2' H2'1 0.9800
C2' H2'2 0.9800
C2' H2'3 0.9800
C3' H3'1 0.9800
C3' H3'2 0.9800
C3' H3'3 0.9800
N4' C9' 1.40(2)
N4' C5' 1.48(2)
C5' C6' 1.54(3)
C5' H5'1 0.9900
C5' H5'2 0.9900
C6' C7' 1.56(3)
C6' H6'1 0.9900
C6' H6'2 0.9900
C7' N8' 1.46(3)
C7' H7'1 0.9900
C7' H7'2 0.9900
N8' C9' 1.30(2)
C9' C10' 1.48(3)
C10' N11' 1.28(2)
C10' N15' 1.36(2)
N11' C12' 1.47(3)
C12' C13' 1.48(4)
C12' H12C 0.9900
C12' H12D 0.9900
C13' C14' 1.49(3)
C13' H13C 0.9900
C13' H13D 0.9900
C14' N15' 1.46(2)
C14' H14C 0.9900
C14' H14D 0.9900

loop_
_geom_torsion_atom_site_label_1
_geom_torsion_atom_site_label_2
_geom_torsion_atom_site_label_3
_geom_torsion_atom_site_label_4
_geom_torsion
C1B W1 C1A O1A 13(17)
C1C W1 C1A O1A -77(17)
C1D W1 C1A O1A -168(17)
C1E W1 C1A O1A 65(23)
P1 W1 C1A O1A 99(17)
C1C W1 C1B O1B 95(19)
C1D W1 C1B O1B -6(27)
C1E W1 C1B O1B -172(19)
C1A W1 C1B O1B 5(19)
P1 W1 C1B O1B -83(19)
C1B W1 C1C O1C -5(40)
C1D W1 C1C O1C 171(40)
C1E W1 C1C O1C -95(40)
C1A W1 C1C O1C 82(40)
P1 W1 C1C O1C 22(48)
C1B W1 C1D O1D -30(41)
C1C W1 C1D O1D -132(34)
C1E W1 C1D O1D 136(34)
C1A W1 C1D O1D -41(34)
P1 W1 C1D O1D 46(34)
C1B W1 C1E O1E -63(36)
C1C W1 C1E O1E 27(36)
C1D W1 C1E O1E 118(36)
C1A W1 C1E O1E -115(34)
P1 W1 C1E O1E -150(36)
C1B W1 P1 N1 -145.4(10)
C1C W1 P1 N1 -172(10)
C1D W1 P1 N1 38.6(10)
C1E W1 P1 N1 -54.7(10)
C1A W1 P1 N1 127.5(10)
C1B W1 P1 N15 86.7(8)
C1C W1 P1 N15 60(10)
C1D W1 P1 N15 -89.4(9)
C1E W1 P1 N15 177.3(9)
C1A W1 P1 N15 -0.5(8)
C1B W1 P1 N4 -15.7(8)
C1C W1 P1 N4 -43(10)
C1D W1 P1 N4 168.3(8)
C1E W1 P1 N4 75.0(9)
C1A W1 P1 N4 -102.8(8)
N15 P1 N1 C2 141.3(18)
N4 P1 N1 C2 -124.4(18)
W1 P1 N1 C2 9(2)
N15 P1 N1 C3 -45.3(19)
N4 P1 N1 C3 49.0(19)
W1 P1 N1 C3 -178.0(15)
N1 P1 N4 C9 -111.4(12)
N15 P1 N4 C9 -6.1(12)
W1 P1 N4 C9 112.2(10)
N1 P1 N4 C5 70.7(15)
N15 P1 N4 C5 176.0(14)
W1 P1 N4 C5 -65.7(14)
C9 N4 C5 C6 21(2)
P1 N4 C5 C6 -161.0(13)
N4 C5 C6 C7 -49(2)
C5 C6 C7 N8 56(2)
C6 C7 N8 C9 -30(2)
C7 N8 C9 N4 -2(3)
C7 N8 C9 C10 179.6(16)
C5 N4 C9 N8 6(3)
P1 N4 C9 N8 -171.5(14)
C5 N4 C9 C10 -174.8(14)
P1 N4 C9 C10 7.3(16)
N8 C9 C10 N11 -5(3)
N4 C9 C10 N11 176.0(15)
N8 C9 C10 N15 174.2(15)
N4 C9 C10 N15 -4.7(17)
N15 C10 N11 C12 2(3)
C9 C10 N11 C12 -179.2(15)
C10 N11 C12 C13 -23(3)
N11 C12 C13 C14 48(2)
C12 C13 C14 N15 -49(2)
N11 C10 N15 C14 -5(3)
C9 C10 N15 C14 176.0(14)
N11 C10 N15 P1 179.7(15)
C9 C10 N15 P1 0.3(16)
C13 C14 N15 C10 28(2)
C13 C14 N15 P1 -156.6(15)
N1 P1 N15 C10 110.4(13)
N4 P1 N15 C10 3.1(12)
W1 P1 N15 C10 -114.1(11)
N1 P1 N15 C14 -64.9(16)
N4 P1 N15 C14 -172.2(15)
W1 P1 N15 C14 70.6(15)
C1B' W1' C1A' O1A' -55(18)
C1D' W1' C1A' O1A' 52(25)
C1C' W1' C1A' O1A' 36(18)
C1E' W1' C1A' O1A' -144(18)
P1' W1' C1A' O1A' 126(18)
C1D' W1' C1B' O1B' 15(100)
C1C' W1' C1B' O1B' 104(100)
C1E' W1' C1B' O1B' -79(100)
C1A' W1' C1B' O1B' -169(100)
P1' W1' C1B' O1B' -147(100)
C1B' W1' C1C' O1C' 74(29)
C1D' W1' C1C' O1C' 165(29)
C1E' W1' C1C' O1C' -24(37)
C1A' W1' C1C' O1C' -15(29)
P1' W1' C1C' O1C' -104(29)
C1B' W1' C1D' O1D' 40(65)
C1C' W1' C1D' O1D' -52(65)
C1E' W1' C1D' O1D' 129(65)
C1A' W1' C1D' O1D' -68(70)
P1' W1' C1D' O1D' -141(65)
C1B' W1' C1E' O1E' -175(100)
C1D' W1' C1E' O1E' 94(100)
C1C' W1' C1E' O1E' -77(100)
C1A' W1' C1E' O1E' -85(100)
P1' W1' C1E' O1E' 3(100)
C1B' W1' P1' N1' 115(13)
C1D' W1' P1' N1' -46.9(10)
C1C' W1' P1' N1' -135.8(9)
C1E' W1' P1' N1' 47.1(9)
C1A' W1' P1' N1' 136.4(9)
C1B' W1' P1' N4' -117(13)
C1D' W1' P1' N4' 81.3(9)
C1C' W1' P1' N4' -7.5(8)
C1E' W1' P1' N4' 175.4(8)
C1A' W1' P1' N4' -95.4(8)
C1B' W1' P1' N15' -13(14)
C1D' W1' P1' N15' -175.1(9)
C1C' W1' P1' N15' 96.0(8)
C1E' W1' P1' N15' -81.0(8)
C1A' W1' P1' N15' 8.2(8)
N4' P1' N1' C2' 50(2)
N15' P1' N1' C2' -44(2)
W1' P1' N1' C2' -177.1(17)
N4' P1' N1' C3' -130.5(18)
N15' P1' N1' C3' 135.1(17)
W1' P1' N1' C3' 2(2)
N1' P1' N4' C9' -107.8(13)
N15' P1' N4' C9' -0.9(12)
W1' P1' N4' C9' 118.8(11)
N1' P1' N4' C5' 66.3(15)
N15' P1' N4' C5' 173.3(14)
W1' P1' N4' C5' -67.1(14)
C9' N4' C5' C6' 21(2)
P1' N4' C5' C6' -153.0(14)
N4' C5' C6' C7' -49(2)
C5' C6' C7' N8' 58(2)
C6' C7' N8' C9' -33(2)
C7' N8' C9' N4' 0(3)
C7' N8' C9' C10' 179.0(16)
C5' N4' C9' N8' 6(3)
P1' N4' C9' N8' 179.6(14)
C5' N4' C9' C10' -173.2(15)
P1' N4' C9' C10' 0.9(17)
N8' C9' C10' N11' 1(3)
N4' C9' C10' N11' 179.8(16)
N8' C9' C10' N15' -179.2(16)
N4' C9' C10' N15' -0.4(19)
N15' C10' N11' C12' 0(3)
C9' C10' N11' C12' -179.9(17)
C10' N11' C12' C13' -22(3)
N11' C12' C13' C14' 45(3)
C12' C13' C14' N15' -44(3)
N11' C10' N15' C14' -3(3)
C9' C10' N15' C14' 177.4(15)
N11' C10' N15' P1' 179.6(17)
C9' C10' N15' P1' -0.2(18)
C13' C14' N15' C10' 25(2)
C13' C14' N15' P1' -157.2(15)
N1' P1' N15' C10' 108.0(14)
N4' P1' N15' C10' 0.6(13)
W1' P1' N15' C10' -118.6(12)
N1' P1' N15' C14' -69.6(16)
N4' P1' N15' C14' -177.0(15)
W1' P1' N15' C14' 63.8(15)
